data_4121544
loop_
_publ_author_name
'Sues, Peter E.'
'Lough, Alan J.'
'Morris, Robert H.'

_publ_section_title
;
 Reactivity of Ruthenium Phosphido Species Generated through the
 Deprotonation of a Tripodal Phosphine Ligand and Implications for
 Hydrophosphination.
;
_journal_issue 12
_journal_name_full 'Journal of the American Chemical Society'
_journal_page_first 4746
_journal_page_last 4760
_journal_paper_doi 10.1021/ja5006724
_journal_volume 136
_journal_year 2014
_chemical_formula_moiety 'C48 H47 P3 Ru'
_chemical_formula_sum 'C48 H47 P3 Ru'
_chemical_formula_weight 817.84
_chemical_name_systematic
; 
 ? 
;
_space_group_IT_number 14
_symmetry_cell_setting monoclinic
_symmetry_space_group_name_Hall '-P 2yn'
_symmetry_space_group_name_H-M 'P 1 21/n 1'
_atom_sites_solution_hydrogens geom
_atom_sites_solution_primary direct
_atom_sites_solution_secondary difmap
_audit_creation_method SHELXL-97
_cell_angle_alpha 90.00
_cell_angle_beta 92.099(1)
_cell_angle_gamma 90.00
_cell_formula_units_Z 4
_cell_length_a 12.8172(5)
_cell_length_b 20.1431(8)
_cell_length_c 14.8527(6)
_cell_measurement_reflns_used 9980
_cell_measurement_temperature 147(2)
_cell_measurement_theta_max 27.47
_cell_measurement_theta_min 2.44
_cell_volume 3832.1(3)
_computing_cell_refinement APEX2
_computing_data_collection 'APEX2 (Bruker, 2007)'
_computing_data_reduction 'SAINT (Bruker, 2007)'
_computing_molecular_graphics 'PLATON (Spek, 2009)'
_computing_publication_material 'SHELXTL (Sheldrick, 2008)'
_computing_structure_refinement 'SHELXL-97 (Sheldrick, 2008)'
_computing_structure_solution 'SHELXS-97 (Sheldrick, 2008)'
_diffrn_ambient_temperature 147(2)
_diffrn_measured_fraction_theta_full 0.998
_diffrn_measured_fraction_theta_max 0.998
_diffrn_measurement_device_type 'Bruker Kappa APEX-DUO CCD'
_diffrn_measurement_method '\f and \w scans'
_diffrn_radiation_monochromator 'Bruker Triumph'
_diffrn_radiation_source 'fine-focus sealed tube'
_diffrn_radiation_type MoK\a
_diffrn_radiation_wavelength 0.71073
_diffrn_reflns_av_R_equivalents 0.0450
_diffrn_reflns_av_sigmaI/netI 0.0386
_diffrn_reflns_limit_h_max 16
_diffrn_reflns_limit_h_min -16
_diffrn_reflns_limit_k_max 25
_diffrn_reflns_limit_k_min -26
_diffrn_reflns_limit_l_max 19
_diffrn_reflns_limit_l_min -19
_diffrn_reflns_number 35297
_diffrn_reflns_theta_full 27.51
_diffrn_reflns_theta_max 27.51
_diffrn_reflns_theta_min 1.70
_exptl_absorpt_coefficient_mu 0.569
_exptl_absorpt_correction_T_max 0.7456
_exptl_absorpt_correction_T_min 0.7211
_exptl_absorpt_correction_type multi-scan
_exptl_absorpt_process_details 'SADABS (Sheldrick, 1996)'
_exptl_crystal_colour orange
_exptl_crystal_density_diffrn 1.418
_exptl_crystal_density_method 'not measured'
_exptl_crystal_description needle
_exptl_crystal_F_000 1696
_exptl_crystal_size_max 0.16
_exptl_crystal_size_mid 0.10
_exptl_crystal_size_min 0.10
_refine_diff_density_max 0.777
_refine_diff_density_min -0.404
_refine_diff_density_rms 0.073
_refine_ls_extinction_method none
_refine_ls_goodness_of_fit_ref 1.022
_refine_ls_hydrogen_treatment constr
_refine_ls_matrix_type full
_refine_ls_number_parameters 473
_refine_ls_number_reflns 8789
_refine_ls_number_restraints 0
_refine_ls_restrained_S_all 1.022
_refine_ls_R_factor_all 0.0480
_refine_ls_R_factor_gt 0.0336
_refine_ls_shift/su_max 0.001
_refine_ls_shift/su_mean 0.000
_refine_ls_structure_factor_coef Fsqd
_refine_ls_weighting_details 'calc w=1/[\s^2^(Fo^2^)+(0.0315P)^2^+3.8016P] where P=(Fo^2^+2Fc^2^)/3'
_refine_ls_weighting_scheme calc
_refine_ls_wR_factor_gt 0.0741
_refine_ls_wR_factor_ref 0.0800
_reflns_number_gt 7160
_reflns_number_total 8789
_reflns_threshold_expression I>2\s(I)
_cod_data_source_file ja5006724_si_002.cif
_cod_data_source_block 7
_cod_depositor_comments
;
The following automatic conversions were performed:

'_symmetry_cell_setting' value 'Monoclinic' changed to 'monoclinic'
according to
/usr/data/users/saulius/crontab/automatic-downloads/current/ACS/lib/dictionaries/cif_core.dic
dictionary named 'cif_core.dic' version 2.4.2 from 2011-04-26.

Automatic conversion script
Id: cif_fix_values 2281 2013-09-26 08:29:07Z andrius 
;
_cod_original_sg_symbol_H-M 'P 21/n'
_cod_database_code 4121544

loop_
_symmetry_equiv_pos_as_xyz
'x, y, z'
'-x+1/2, y+1/2, -z+1/2'
'-x, -y, -z'
'x-1/2, -y-1/2, z-1/2'

loop_
_atom_site_label
_atom_site_type_symbol
_atom_site_fract_x
_atom_site_fract_y
_atom_site_fract_z
_atom_site_U_iso_or_equiv
_atom_site_adp_type
_atom_site_occupancy
_atom_site_symmetry_multiplicity
_atom_site_calc_flag
_atom_site_refinement_flags
Ru1 Ru 0.171128(14) 0.158428(8) 0.164671(12) 0.01416(6) Uani 1 1 d .
P1 P 0.06691(5) 0.16671(3) 0.28443(4) 0.01679(12) Uani 1 1 d .
P2 P 0.20311(5) 0.26664(3) 0.19267(4) 0.01631(12) Uani 1 1 d .
P3 P 0.05575(5) 0.20039(3) 0.05041(4) 0.01786(13) Uani 1 1 d .
C1 C 0.1511(2) 0.29450(12) 0.30084(16) 0.0216(5) Uani 1 1 d .
H1A H 0.2047 0.2884 0.3498 0.026 Uiso 1 1 calc R
H1B H 0.1333 0.3423 0.2973 0.026 Uiso 1 1 calc R
C2 C 0.05439(19) 0.25436(11) 0.32089(16) 0.0208(5) Uani 1 1 d .
H2A H -0.0072 0.2746 0.2894 0.025 Uiso 1 1 calc R
H2B H 0.0429 0.2557 0.3864 0.025 Uiso 1 1 calc R
C3 C 0.11608(18) 0.12376(12) 0.38682(16) 0.0194(5) Uani 1 1 d .
C4 C 0.1933(2) 0.15157(12) 0.44235(17) 0.0246(5) Uani 1 1 d .
H4A H 0.2169 0.1953 0.4303 0.029 Uiso 1 1 calc R
C5 C 0.2369(2) 0.11702(14) 0.51527(18) 0.0280(6) Uani 1 1 d .
H5A H 0.2888 0.1375 0.5532 0.034 Uiso 1 1 calc R
C6 C 0.2051(2) 0.05273(13) 0.53307(18) 0.0276(6) Uani 1 1 d .
H6A H 0.2360 0.0287 0.5822 0.033 Uiso 1 1 calc R
C7 C 0.1283(2) 0.02414(13) 0.47891(17) 0.0258(5) Uani 1 1 d .
H7A H 0.1060 -0.0199 0.4908 0.031 Uiso 1 1 calc R
C8 C 0.08274(19) 0.05918(12) 0.40678(16) 0.0220(5) Uani 1 1 d .
H8A H 0.0286 0.0392 0.3708 0.026 Uiso 1 1 calc R
C9 C -0.06946(19) 0.13866(12) 0.28621(16) 0.0217(5) Uani 1 1 d .
C10 C -0.1055(2) 0.08869(13) 0.22835(18) 0.0253(5) Uani 1 1 d .
H10A H -0.0608 0.0710 0.1848 0.030 Uiso 1 1 calc R
C11 C -0.2069(2) 0.06445(14) 0.23390(19) 0.0318(6) Uani 1 1 d .
H11A H -0.2308 0.0300 0.1946 0.038 Uiso 1 1 calc R
C12 C -0.2725(2) 0.09047(15) 0.2965(2) 0.0352(7) Uani 1 1 d .
H12A H -0.3417 0.0740 0.2999 0.042 Uiso 1 1 calc R
C13 C -0.2381(2) 0.14032(15) 0.3542(2) 0.0348(7) Uani 1 1 d .
H13A H -0.2837 0.1583 0.3970 0.042 Uiso 1 1 calc R
C14 C -0.1373(2) 0.16389(14) 0.34957(19) 0.0305(6) Uani 1 1 d .
H14A H -0.1136 0.1977 0.3899 0.037 Uiso 1 1 calc R
C15 C 0.33561(19) 0.30114(11) 0.19759(16) 0.0188(5) Uani 1 1 d .
C16 C 0.3798(2) 0.32450(12) 0.11856(17) 0.0231(5) Uani 1 1 d .
H16A H 0.3401 0.3238 0.0633 0.028 Uiso 1 1 calc R
C17 C 0.4812(2) 0.34857(13) 0.1207(2) 0.0304(6) Uani 1 1 d .
H17A H 0.5107 0.3640 0.0668 0.036 Uiso 1 1 calc R
C18 C 0.5396(2) 0.35022(14) 0.2008(2) 0.0341(6) Uani 1 1 d .
H18A H 0.6083 0.3680 0.2023 0.041 Uiso 1 1 calc R
C19 C 0.4978(2) 0.32589(15) 0.2787(2) 0.0333(6) Uani 1 1 d .
H19A H 0.5386 0.3258 0.3334 0.040 Uiso 1 1 calc R
C20 C 0.3971(2) 0.30177(12) 0.27719(17) 0.0247(5) Uani 1 1 d .
H20A H 0.3691 0.2853 0.3312 0.030 Uiso 1 1 calc R
C21 C 0.13626(18) 0.32168(11) 0.11114(16) 0.0180(5) Uani 1 1 d .
C22 C 0.15401(19) 0.38992(11) 0.10665(17) 0.0224(5) Uani 1 1 d .
H22A H 0.2044 0.4100 0.1464 0.027 Uiso 1 1 calc R
C23 C 0.0984(2) 0.42830(12) 0.04454(18) 0.0244(5) Uani 1 1 d .
H23A H 0.1111 0.4747 0.0408 0.029 Uiso 1 1 calc R
C24 C 0.0242(2) 0.39875(12) -0.01212(18) 0.0262(6) Uani 1 1 d .
H24A H -0.0148 0.4251 -0.0544 0.031 Uiso 1 1 calc R
C25 C 0.0059(2) 0.33095(12) -0.00798(18) 0.0236(5) Uani 1 1 d .
H25A H -0.0453 0.3113 -0.0474 0.028 Uiso 1 1 calc R
C26 C 0.06276(18) 0.29125(11) 0.05426(16) 0.0185(5) Uani 1 1 d .
C27 C -0.08692(19) 0.18963(12) 0.05757(16) 0.0202(5) Uani 1 1 d .
C28 C -0.1336(2) 0.13907(13) 0.00620(17) 0.0254(5) Uani 1 1 d .
H28A H -0.0913 0.1114 -0.0292 0.030 Uiso 1 1 calc R
C29 C -0.2409(2) 0.12833(15) 0.00572(19) 0.0331(6) Uani 1 1 d .
H29A H -0.2711 0.0936 -0.0297 0.040 Uiso 1 1 calc R
C30 C -0.3032(2) 0.16815(15) 0.0566(2) 0.0361(7) Uani 1 1 d .
H30A H -0.3765 0.1612 0.0558 0.043 Uiso 1 1 calc R
C31 C -0.2590(2) 0.21809(15) 0.1087(2) 0.0338(6) Uani 1 1 d .
H31A H -0.3019 0.2453 0.1442 0.041 Uiso 1 1 calc R
C32 C -0.1517(2) 0.22887(13) 0.10943(18) 0.0258(5) Uani 1 1 d .
H32A H -0.1221 0.2634 0.1457 0.031 Uiso 1 1 calc R
C33 C 0.20349(19) 0.07407(11) 0.06596(16) 0.0200(5) Uani 1 1 d .
C34 C 0.20226(19) 0.04700(11) 0.15446(16) 0.0198(5) Uani 1 1 d .
C35 C 0.28570(19) 0.07694(11) 0.20692(16) 0.0205(5) Uani 1 1 d .
C36 C 0.33745(18) 0.12292(11) 0.15148(17) 0.0204(5) Uani 1 1 d .
C37 C 0.28555(19) 0.12303(11) 0.06465(16) 0.0198(5) Uani 1 1 d .
C38 C 0.1386(2) 0.05192(12) -0.01418(17) 0.0272(6) Uani 1 1 d .
H38A H 0.1746 0.0160 -0.0450 0.041 Uiso 1 1 calc R
H38B H 0.1276 0.0893 -0.0556 0.041 Uiso 1 1 calc R
H38C H 0.0710 0.0358 0.0055 0.041 Uiso 1 1 calc R
C39 C 0.1386(2) -0.01150(12) 0.18352(18) 0.0276(6) Uani 1 1 d .
H39A H 0.1773 -0.0526 0.1731 0.041 Uiso 1 1 calc R
H39B H 0.0723 -0.0125 0.1486 0.041 Uiso 1 1 calc R
H39C H 0.1248 -0.0075 0.2478 0.041 Uiso 1 1 calc R
C40 C 0.3235(2) 0.05569(14) 0.29882(18) 0.0299(6) Uani 1 1 d .
H40A H 0.3763 0.0209 0.2935 0.045 Uiso 1 1 calc R
H40B H 0.2647 0.0385 0.3321 0.045 Uiso 1 1 calc R
H40C H 0.3542 0.0938 0.3311 0.045 Uiso 1 1 calc R
C41 C 0.4399(2) 0.15525(13) 0.1770(2) 0.0297(6) Uani 1 1 d .
H41A H 0.4968 0.1237 0.1683 0.045 Uiso 1 1 calc R
H41B H 0.4399 0.1688 0.2404 0.045 Uiso 1 1 calc R
H41C H 0.4497 0.1944 0.1391 0.045 Uiso 1 1 calc R
C42 C 0.3142(2) 0.16266(12) -0.01732(17) 0.0269(6) Uani 1 1 d .
H42A H 0.3639 0.1979 0.0020 0.032 Uiso 1 1 calc R
H42B H 0.2505 0.1846 -0.0425 0.032 Uiso 1 1 calc R
C43 C 0.3622(2) 0.12244(12) -0.09112(17) 0.0244(5) Uani 1 1 d .
C44 C 0.3284(2) 0.13270(15) -0.17995(19) 0.0344(6) Uani 1 1 d .
H44A H 0.2744 0.1639 -0.1932 0.041 Uiso 1 1 calc R
C45 C 0.3720(3) 0.09822(16) -0.2488(2) 0.0437(8) Uani 1 1 d .
H45A H 0.3481 0.1059 -0.3092 0.052 Uiso 1 1 calc R
C46 C 0.4493(3) 0.05318(16) -0.2314(2) 0.0423(8) Uani 1 1 d .
H46A H 0.4788 0.0294 -0.2795 0.051 Uiso 1 1 calc R
C47 C 0.4849(3) 0.04202(16) -0.1441(2) 0.0423(8) Uani 1 1 d .
H47A H 0.5393 0.0109 -0.1318 0.051 Uiso 1 1 calc R
C48 C 0.4405(2) 0.07665(14) -0.07398(19) 0.0348(7) Uani 1 1 d .
H48A H 0.4644 0.0686 -0.0137 0.042 Uiso 1 1 calc R

loop_
_atom_site_aniso_label
_atom_site_aniso_U_11
_atom_site_aniso_U_22
_atom_site_aniso_U_33
_atom_site_aniso_U_23
_atom_site_aniso_U_13
_atom_site_aniso_U_12
Ru1 0.01608(9) 0.01177(9) 0.01475(9) -0.00006(7) 0.00197(6) 0.00100(7)
P1 0.0168(3) 0.0169(3) 0.0170(3) 0.0009(2) 0.0043(2) 0.0000(2)
P2 0.0190(3) 0.0135(3) 0.0165(3) -0.0002(2) 0.0020(2) 0.0000(2)
P3 0.0192(3) 0.0156(3) 0.0187(3) -0.0013(2) -0.0003(2) -0.0002(2)
C1 0.0268(13) 0.0187(11) 0.0195(12) -0.0028(9) 0.0034(10) -0.0001(10)
C2 0.0246(13) 0.0193(11) 0.0189(12) -0.0011(9) 0.0058(10) 0.0045(9)
C3 0.0195(12) 0.0219(12) 0.0171(11) 0.0023(9) 0.0064(9) 0.0026(9)
C4 0.0241(13) 0.0230(12) 0.0267(13) 0.0037(10) 0.0026(10) -0.0006(10)
C5 0.0250(13) 0.0320(14) 0.0266(14) 0.0006(11) -0.0037(11) -0.0020(11)
C6 0.0271(14) 0.0323(14) 0.0236(13) 0.0085(11) 0.0022(11) 0.0065(11)
C7 0.0285(14) 0.0218(12) 0.0274(13) 0.0059(10) 0.0068(11) 0.0008(10)
C8 0.0227(12) 0.0234(12) 0.0202(12) 0.0012(9) 0.0034(10) -0.0025(10)
C9 0.0190(12) 0.0256(12) 0.0205(12) 0.0065(10) 0.0016(10) -0.0004(10)
C10 0.0248(13) 0.0264(13) 0.0248(13) 0.0028(10) 0.0026(11) -0.0015(10)
C11 0.0314(15) 0.0328(15) 0.0309(15) 0.0037(12) -0.0010(12) -0.0109(12)
C12 0.0222(14) 0.0488(17) 0.0347(16) 0.0096(13) 0.0032(12) -0.0086(12)
C13 0.0234(14) 0.0485(17) 0.0331(16) 0.0023(13) 0.0098(12) -0.0038(12)
C14 0.0245(13) 0.0371(15) 0.0304(14) -0.0040(12) 0.0075(11) -0.0029(12)
C15 0.0228(12) 0.0132(10) 0.0204(12) -0.0014(9) 0.0015(10) -0.0010(9)
C16 0.0238(13) 0.0241(12) 0.0213(12) 0.0031(10) 0.0008(10) 0.0015(10)
C17 0.0261(14) 0.0296(14) 0.0360(15) 0.0078(12) 0.0078(12) -0.0018(11)
C18 0.0209(13) 0.0369(16) 0.0443(17) -0.0027(13) -0.0002(12) -0.0061(12)
C19 0.0279(14) 0.0404(16) 0.0309(15) -0.0084(12) -0.0084(12) 0.0004(12)
C20 0.0267(13) 0.0255(13) 0.0217(13) -0.0020(10) 0.0002(11) 0.0045(10)
C21 0.0174(11) 0.0155(10) 0.0211(12) 0.0012(9) 0.0022(9) 0.0028(9)
C22 0.0229(13) 0.0174(11) 0.0269(13) -0.0012(10) 0.0007(10) 0.0001(10)
C23 0.0260(13) 0.0152(11) 0.0319(14) 0.0005(10) 0.0017(11) 0.0021(10)
C24 0.0256(13) 0.0222(12) 0.0303(14) 0.0053(10) -0.0053(11) 0.0065(10)
C25 0.0211(12) 0.0236(12) 0.0259(13) -0.0003(10) -0.0042(10) 0.0003(10)
C26 0.0189(12) 0.0157(11) 0.0212(12) 0.0013(9) 0.0030(10) 0.0024(9)
C27 0.0209(12) 0.0210(12) 0.0185(12) 0.0038(9) -0.0014(10) -0.0012(9)
C28 0.0274(13) 0.0254(12) 0.0231(13) 0.0019(10) -0.0028(11) -0.0036(10)
C29 0.0319(15) 0.0366(15) 0.0305(15) 0.0053(12) -0.0052(12) -0.0117(12)
C30 0.0210(14) 0.0473(18) 0.0400(17) 0.0134(14) -0.0016(12) -0.0055(12)
C31 0.0261(14) 0.0392(16) 0.0368(16) 0.0057(13) 0.0079(12) 0.0065(12)
C32 0.0252(13) 0.0238(12) 0.0286(14) 0.0000(10) 0.0014(11) 0.0022(10)
C33 0.0257(13) 0.0140(10) 0.0206(12) -0.0019(9) 0.0044(10) 0.0036(9)
C34 0.0223(12) 0.0137(10) 0.0237(12) 0.0001(9) 0.0059(10) 0.0041(9)
C35 0.0222(12) 0.0167(11) 0.0228(12) 0.0017(9) 0.0044(10) 0.0075(9)
C36 0.0187(12) 0.0171(11) 0.0255(13) -0.0005(9) 0.0042(10) 0.0067(9)
C37 0.0239(12) 0.0161(11) 0.0200(12) 0.0005(9) 0.0078(10) 0.0049(9)
C38 0.0371(15) 0.0206(12) 0.0237(13) -0.0071(10) -0.0018(11) 0.0021(11)
C39 0.0363(15) 0.0171(12) 0.0301(14) 0.0004(10) 0.0096(12) -0.0023(11)
C40 0.0316(15) 0.0311(14) 0.0271(14) 0.0062(11) 0.0031(11) 0.0131(11)
C41 0.0187(12) 0.0264(13) 0.0441(16) -0.0024(12) 0.0028(11) 0.0026(10)
C42 0.0325(14) 0.0228(12) 0.0263(13) 0.0060(10) 0.0137(11) 0.0069(11)
C43 0.0257(13) 0.0242(12) 0.0239(13) 0.0038(10) 0.0106(11) -0.0044(10)
C44 0.0357(16) 0.0348(15) 0.0325(16) 0.0027(12) -0.0017(13) -0.0031(13)
C45 0.061(2) 0.0473(19) 0.0224(15) 0.0005(13) -0.0007(14) -0.0069(16)
C46 0.0485(19) 0.0480(18) 0.0315(16) -0.0123(14) 0.0179(14) -0.0086(15)
C47 0.0389(17) 0.0422(17) 0.0466(19) -0.0048(14) 0.0135(15) 0.0129(14)
C48 0.0411(17) 0.0389(16) 0.0247(14) 0.0027(12) 0.0064(12) 0.0105(13)

loop_
_atom_type_symbol
_atom_type_description
_atom_type_scat_dispersion_real
_atom_type_scat_dispersion_imag
_atom_type_scat_source
C C 0.0033 0.0016 'International Tables Vol C Tables 4.2.6.8 and 6.1.1.4'
H H 0.0000 0.0000 'International Tables Vol C Tables 4.2.6.8 and 6.1.1.4'
P P 0.1023 0.0942 'International Tables Vol C Tables 4.2.6.8 and 6.1.1.4'
Ru Ru -1.2594 0.8363 'International Tables Vol C Tables 4.2.6.8 and 6.1.1.4'

loop_
_geom_angle_atom_site_label_1
_geom_angle_atom_site_label_2
_geom_angle_atom_site_label_3
_geom_angle
C37 Ru1 P2 108.11(6)
C37 Ru1 C36 36.98(9)
P2 Ru1 C36 98.98(6)
C37 Ru1 P1 163.93(6)
P2 Ru1 P1 83.83(2)
C36 Ru1 P1 132.40(7)
C37 Ru1 C35 61.45(8)
P2 Ru1 C35 122.38(7)
C36 Ru1 C35 36.45(8)
P1 Ru1 C35 103.26(6)
C37 Ru1 C34 61.55(8)
P2 Ru1 C34 158.58(7)
C36 Ru1 C34 61.11(8)
P1 Ru1 C34 103.50(6)
C35 Ru1 C34 36.63(9)
C37 Ru1 C33 37.08(8)
P2 Ru1 C33 143.04(6)
C36 Ru1 C33 61.14(9)
P1 Ru1 C33 132.95(6)
C35 Ru1 C33 60.76(9)
C34 Ru1 C33 36.24(8)
C37 Ru1 P3 92.59(7)
P2 Ru1 P3 83.77(2)
C36 Ru1 P3 128.07(6)
P1 Ru1 P3 99.53(2)
C35 Ru1 P3 146.69(6)
C34 Ru1 P3 114.16(7)
C33 Ru1 P3 85.93(6)
C9 P1 C3 98.08(11)
C9 P1 C2 101.29(11)
C3 P1 C2 103.69(11)
C9 P1 Ru1 125.17(8)
C3 P1 Ru1 114.80(7)
C2 P1 Ru1 111.01(8)
C21 P2 C15 101.95(11)
C21 P2 C1 102.48(11)
C15 P2 C1 102.29(11)
C21 P2 Ru1 112.71(8)
C15 P2 Ru1 122.40(7)
C1 P2 Ru1 112.64(8)
C26 P3 C27 99.37(11)
C26 P3 Ru1 107.80(8)
C27 P3 Ru1 120.70(8)
C2 C1 P2 109.36(16)
C2 C1 H1A 109.8
P2 C1 H1A 109.8
C2 C1 H1B 109.8
P2 C1 H1B 109.8
H1A C1 H1B 108.2
C1 C2 P1 111.67(16)
C1 C2 H2A 109.3
P1 C2 H2A 109.3
C1 C2 H2B 109.3
P1 C2 H2B 109.3
H2A C2 H2B 107.9
C4 C3 C8 117.8(2)
C4 C3 P1 121.21(18)
C8 C3 P1 120.81(19)
C3 C4 C5 121.4(2)
C3 C4 H4A 119.3
C5 C4 H4A 119.3
C6 C5 C4 120.3(3)
C6 C5 H5A 119.8
C4 C5 H5A 119.8
C7 C6 C5 119.3(2)
C7 C6 H6A 120.4
C5 C6 H6A 120.4
C6 C7 C8 120.6(2)
C6 C7 H7A 119.7
C8 C7 H7A 119.7
C7 C8 C3 120.6(2)
C7 C8 H8A 119.7
C3 C8 H8A 119.7
C10 C9 C14 118.5(2)
C10 C9 P1 120.55(19)
C14 C9 P1 120.8(2)
C9 C10 C11 120.4(2)
C9 C10 H10A 119.8
C11 C10 H10A 119.8
C12 C11 C10 120.0(3)
C12 C11 H11A 120.0
C10 C11 H11A 120.0
C11 C12 C13 120.4(3)
C11 C12 H12A 119.8
C13 C12 H12A 119.8
C14 C13 C12 119.8(3)
C14 C13 H13A 120.1
C12 C13 H13A 120.1
C13 C14 C9 120.9(3)
C13 C14 H14A 119.5
C9 C14 H14A 119.5
C20 C15 C16 118.2(2)
C20 C15 P2 122.02(18)
C16 C15 P2 119.70(19)
C17 C16 C15 120.4(2)
C17 C16 H16A 119.8
C15 C16 H16A 119.8
C18 C17 C16 120.4(2)
C18 C17 H17A 119.8
C16 C17 H17A 119.8
C19 C18 C17 119.8(3)
C19 C18 H18A 120.1
C17 C18 H18A 120.1
C20 C19 C18 120.2(3)
C20 C19 H19A 119.9
C18 C19 H19A 119.9
C19 C20 C15 121.0(2)
C19 C20 H20A 119.5
C15 C20 H20A 119.5
C26 C21 C22 121.0(2)
C26 C21 P2 115.25(17)
C22 C21 P2 123.70(19)
C23 C22 C21 120.2(2)
C23 C22 H22A 119.9
C21 C22 H22A 119.9
C22 C23 C24 119.5(2)
C22 C23 H23A 120.3
C24 C23 H23A 120.3
C23 C24 C25 120.7(2)
C23 C24 H24A 119.6
C25 C24 H24A 119.6
C24 C25 C26 120.3(2)
C24 C25 H25A 119.8
C26 C25 H25A 119.8
C21 C26 C25 118.3(2)
C21 C26 P3 119.50(18)
C25 C26 P3 121.58(19)
C28 C27 C32 117.6(2)
C28 C27 P3 117.38(19)
C32 C27 P3 125.05(19)
C29 C28 C27 121.4(3)
C29 C28 H28A 119.3
C27 C28 H28A 119.3
C30 C29 C28 119.9(3)
C30 C29 H29A 120.0
C28 C29 H29A 120.0
C29 C30 C31 119.9(3)
C29 C30 H30A 120.0
C31 C30 H30A 120.0
C30 C31 C32 120.3(3)
C30 C31 H31A 119.9
C32 C31 H31A 119.9
C31 C32 C27 120.9(3)
C31 C32 H32A 119.5
C27 C32 H32A 119.5
C34 C33 C37 107.9(2)
C34 C33 C38 126.6(2)
C37 C33 C38 125.3(2)
C34 C33 Ru1 71.64(13)
C37 C33 Ru1 69.57(12)
C38 C33 Ru1 128.46(17)
C33 C34 C35 107.9(2)
C33 C34 C39 126.1(2)
C35 C34 C39 125.1(2)
C33 C34 Ru1 72.13(13)
C35 C34 Ru1 71.30(13)
C39 C34 Ru1 130.69(16)
C36 C35 C34 108.3(2)
C36 C35 C40 125.0(2)
C34 C35 C40 125.9(2)
C36 C35 Ru1 71.34(13)
C34 C35 Ru1 72.08(13)
C40 C35 Ru1 130.02(16)
C35 C36 C37 108.2(2)
C35 C36 C41 124.0(2)
C37 C36 C41 127.0(2)
C35 C36 Ru1 72.21(13)
C37 C36 Ru1 70.67(13)
C41 C36 Ru1 131.17(17)
C36 C37 C33 107.6(2)
C36 C37 C42 127.5(2)
C33 C37 C42 124.8(2)
C36 C37 Ru1 72.34(13)
C33 C37 Ru1 73.35(13)
C42 C37 Ru1 123.33(16)
C33 C38 H38A 109.5
C33 C38 H38B 109.5
H38A C38 H38B 109.5
C33 C38 H38C 109.5
H38A C38 H38C 109.5
H38B C38 H38C 109.5
C34 C39 H39A 109.5
C34 C39 H39B 109.5
H39A C39 H39B 109.5
C34 C39 H39C 109.5
H39A C39 H39C 109.5
H39B C39 H39C 109.5
C35 C40 H40A 109.5
C35 C40 H40B 109.5
H40A C40 H40B 109.5
C35 C40 H40C 109.5
H40A C40 H40C 109.5
H40B C40 H40C 109.5
C36 C41 H41A 109.5
C36 C41 H41B 109.5
H41A C41 H41B 109.5
C36 C41 H41C 109.5
H41A C41 H41C 109.5
H41B C41 H41C 109.5
C37 C42 C43 114.7(2)
C37 C42 H42A 108.6
C43 C42 H42A 108.6
C37 C42 H42B 108.6
C43 C42 H42B 108.6
H42A C42 H42B 107.6
C48 C43 C44 118.3(2)
C48 C43 C42 122.5(2)
C44 C43 C42 119.2(2)
C45 C44 C43 120.7(3)
C45 C44 H44A 119.6
C43 C44 H44A 119.6
C46 C45 C44 120.6(3)
C46 C45 H45A 119.7
C44 C45 H45A 119.7
C45 C46 C47 120.1(3)
C45 C46 H46A 119.9
C47 C46 H46A 119.9
C46 C47 C48 119.5(3)
C46 C47 H47A 120.3
C48 C47 H47A 120.3
C43 C48 C47 120.7(3)
C43 C48 H48A 119.6
C47 C48 H48A 119.6

loop_
_geom_bond_atom_site_label_1
_geom_bond_atom_site_label_2
_geom_bond_distance
Ru1 C37 2.242(2)
Ru1 P2 2.2538(6)
Ru1 C36 2.264(2)
Ru1 P1 2.2693(6)
Ru1 C35 2.275(2)
Ru1 C34 2.286(2)
Ru1 C33 2.292(2)
Ru1 P3 2.3659(7)
P1 C9 1.838(2)
P1 C3 1.841(2)
P1 C2 1.855(2)
P2 C21 1.831(2)
P2 C15 1.834(2)
P2 C1 1.849(2)
P3 C26 1.833(2)
P3 C27 1.848(2)
C1 C2 1.519(3)
C1 H1A 0.9900
C1 H1B 0.9900
C2 H2A 0.9900
C2 H2B 0.9900
C3 C4 1.383(4)
C3 C8 1.404(3)
C4 C5 1.388(4)
C4 H4A 0.9500
C5 C6 1.386(4)
C5 H5A 0.9500
C6 C7 1.375(4)
C6 H6A 0.9500
C7 C8 1.393(4)
C7 H7A 0.9500
C8 H8A 0.9500
C9 C10 1.391(4)
C9 C14 1.400(3)
C10 C11 1.393(4)
C10 H10A 0.9500
C11 C12 1.380(4)
C11 H11A 0.9500
C12 C13 1.382(4)
C12 H12A 0.9500
C13 C14 1.381(4)
C13 H13A 0.9500
C14 H14A 0.9500
C15 C20 1.397(4)
C15 C16 1.403(3)
C16 C17 1.386(4)
C16 H16A 0.9500
C17 C18 1.383(4)
C17 H17A 0.9500
C18 C19 1.382(4)
C18 H18A 0.9500
C19 C20 1.379(4)
C19 H19A 0.9500
C20 H20A 0.9500
C21 C26 1.385(3)
C21 C22 1.395(3)
C22 C23 1.381(4)
C22 H22A 0.9500
C23 C24 1.382(4)
C23 H23A 0.9500
C24 C25 1.387(3)
C24 H24A 0.9500
C25 C26 1.406(3)
C25 H25A 0.9500
C27 C28 1.394(4)
C27 C32 1.398(3)
C28 C29 1.392(4)
C28 H28A 0.9500
C29 C30 1.377(4)
C29 H29A 0.9500
C30 C31 1.378(4)
C30 H30A 0.9500
C31 C32 1.391(4)
C31 H31A 0.9500
C32 H32A 0.9500
C33 C34 1.424(3)
C33 C37 1.442(3)
C33 C38 1.495(4)
C34 C35 1.433(4)
C34 C39 1.505(3)
C35 C36 1.420(3)
C35 C40 1.494(4)
C36 C37 1.429(4)
C36 C41 1.502(4)
C37 C42 1.512(3)
C38 H38A 0.9800
C38 H38B 0.9800
C38 H38C 0.9800
C39 H39A 0.9800
C39 H39B 0.9800
C39 H39C 0.9800
C40 H40A 0.9800
C40 H40B 0.9800
C40 H40C 0.9800
C41 H41A 0.9800
C41 H41B 0.9800
C41 H41C 0.9800
C42 C43 1.512(3)
C42 H42A 0.9900
C42 H42B 0.9900
C43 C48 1.379(4)
C43 C44 1.389(4)
C44 C45 1.372(4)
C44 H44A 0.9500
C45 C46 1.361(5)
C45 H45A 0.9500
C46 C47 1.377(5)
C46 H46A 0.9500
C47 C48 1.392(4)
C47 H47A 0.9500
C48 H48A 0.9500

loop_
_geom_torsion_atom_site_label_1
_geom_torsion_atom_site_label_2
_geom_torsion_atom_site_label_3
_geom_torsion_atom_site_label_4
_geom_torsion
C37 Ru1 P1 C9 -91.0(3)
P2 Ru1 P1 C9 130.07(10)
C36 Ru1 P1 C9 -133.39(13)
C35 Ru1 P1 C9 -108.06(12)
C34 Ru1 P1 C9 -70.37(12)
C33 Ru1 P1 C9 -45.85(13)
P3 Ru1 P1 C9 47.47(10)
C37 Ru1 P1 C3 30.1(3)
P2 Ru1 P1 C3 -108.93(9)
C36 Ru1 P1 C3 -12.39(12)
C35 Ru1 P1 C3 12.94(11)
C34 Ru1 P1 C3 50.63(11)
C33 Ru1 P1 C3 75.15(13)
P3 Ru1 P1 C3 168.47(9)
C37 Ru1 P1 C2 147.2(3)
P2 Ru1 P1 C2 8.25(9)
C36 Ru1 P1 C2 104.79(12)
C35 Ru1 P1 C2 130.12(11)
C34 Ru1 P1 C2 167.81(11)
C33 Ru1 P1 C2 -167.67(12)
P3 Ru1 P1 C2 -74.35(9)
C37 Ru1 P2 C21 85.82(11)
C36 Ru1 P2 C21 122.76(10)
P1 Ru1 P2 C21 -105.21(8)
C35 Ru1 P2 C21 152.98(10)
C34 Ru1 P2 C21 143.23(18)
C33 Ru1 P2 C21 69.83(14)
P3 Ru1 P2 C21 -4.88(8)
C37 Ru1 P2 C15 -36.29(12)
C36 Ru1 P2 C15 0.66(11)
P1 Ru1 P2 C15 132.69(10)
C35 Ru1 P2 C15 30.88(12)
C34 Ru1 P2 C15 21.1(2)
C33 Ru1 P2 C15 -52.27(15)
P3 Ru1 P2 C15 -126.98(10)
C37 Ru1 P2 C1 -158.82(11)
C36 Ru1 P2 C1 -121.87(11)
P1 Ru1 P2 C1 10.16(10)
C35 Ru1 P2 C1 -91.65(12)
C34 Ru1 P2 C1 -101.40(19)
C33 Ru1 P2 C1 -174.81(14)
P3 Ru1 P2 C1 110.49(10)
C37 Ru1 P3 C26 -107.87(10)
P2 Ru1 P3 C26 0.07(8)
C36 Ru1 P3 C26 -96.47(11)
P1 Ru1 P3 C26 82.72(8)
C35 Ru1 P3 C26 -144.51(13)
C34 Ru1 P3 C26 -167.72(10)
C33 Ru1 P3 C26 -144.38(10)
C37 Ru1 P3 C27 139.21(11)
P2 Ru1 P3 C27 -112.84(9)
C36 Ru1 P3 C27 150.62(12)
P1 Ru1 P3 C27 -30.19(9)
C35 Ru1 P3 C27 102.58(14)
C34 Ru1 P3 C27 79.37(11)
C33 Ru1 P3 C27 102.71(11)
C21 P2 C1 C2 90.91(18)
C15 P2 C1 C2 -163.70(17)
Ru1 P2 C1 C2 -30.5(2)
P2 C1 C2 P1 36.7(2)
C9 P1 C2 C1 -164.40(18)
C3 P1 C2 C1 94.28(19)
Ru1 P1 C2 C1 -29.5(2)
C9 P1 C3 C4 -146.1(2)
C2 P1 C3 C4 -42.3(2)
Ru1 P1 C3 C4 79.0(2)
C9 P1 C3 C8 39.4(2)
C2 P1 C3 C8 143.22(19)
Ru1 P1 C3 C8 -95.51(19)
C8 C3 C4 C5 0.2(4)
P1 C3 C4 C5 -174.41(19)
C3 C4 C5 C6 1.3(4)
C4 C5 C6 C7 -1.4(4)
C5 C6 C7 C8 0.1(4)
C6 C7 C8 C3 1.5(4)
C4 C3 C8 C7 -1.6(3)
P1 C3 C8 C7 173.08(18)
C3 P1 C9 C10 -103.2(2)
C2 P1 C9 C10 151.0(2)
Ru1 P1 C9 C10 25.0(2)
C3 P1 C9 C14 72.6(2)
C2 P1 C9 C14 -33.2(2)
Ru1 P1 C9 C14 -159.23(18)
C14 C9 C10 C11 -0.2(4)
P1 C9 C10 C11 175.7(2)
C9 C10 C11 C12 0.6(4)
C10 C11 C12 C13 -0.4(4)
C11 C12 C13 C14 -0.4(5)
C12 C13 C14 C9 0.9(4)
C10 C9 C14 C13 -0.6(4)
P1 C9 C14 C13 -176.5(2)
C21 P2 C15 C20 145.1(2)
C1 P2 C15 C20 39.3(2)
Ru1 P2 C15 C20 -87.9(2)
C21 P2 C15 C16 -38.5(2)
C1 P2 C15 C16 -144.29(19)
Ru1 P2 C15 C16 88.50(19)
C20 C15 C16 C17 -1.2(4)
P2 C15 C16 C17 -177.74(19)
C15 C16 C17 C18 -0.4(4)
C16 C17 C18 C19 1.9(4)
C17 C18 C19 C20 -1.9(4)
C18 C19 C20 C15 0.2(4)
C16 C15 C20 C19 1.3(4)
P2 C15 C20 C19 177.7(2)
C15 P2 C21 C26 143.55(18)
C1 P2 C21 C26 -110.80(19)
Ru1 P2 C21 C26 10.5(2)
C15 P2 C21 C22 -38.3(2)
C1 P2 C21 C22 67.4(2)
Ru1 P2 C21 C22 -171.32(18)
C26 C21 C22 C23 -0.3(4)
P2 C21 C22 C23 -178.39(19)
C21 C22 C23 C24 0.9(4)
C22 C23 C24 C25 -0.8(4)
C23 C24 C25 C26 0.1(4)
C22 C21 C26 C25 -0.4(3)
P2 C21 C26 C25 177.85(17)
C22 C21 C26 P3 170.75(18)
P2 C21 C26 P3 -11.0(2)
C24 C25 C26 C21 0.5(4)
C24 C25 C26 P3 -170.43(19)
C27 P3 C26 C21 133.28(19)
Ru1 P3 C26 C21 6.7(2)
C27 P3 C26 C25 -55.9(2)
Ru1 P3 C26 C25 177.48(18)
C26 P3 C27 C28 142.1(2)
Ru1 P3 C27 C28 -100.67(19)
C26 P3 C27 C32 -36.9(2)
Ru1 P3 C27 C32 80.3(2)
C32 C27 C28 C29 0.6(4)
P3 C27 C28 C29 -178.5(2)
C27 C28 C29 C30 0.1(4)
C28 C29 C30 C31 -0.7(4)
C29 C30 C31 C32 0.6(4)
C30 C31 C32 C27 0.2(4)
C28 C27 C32 C31 -0.7(4)
P3 C27 C32 C31 178.2(2)
C37 Ru1 C33 C34 118.0(2)
P2 Ru1 C33 C34 143.69(12)
C36 Ru1 C33 C34 79.55(15)
P1 Ru1 C33 C34 -43.06(17)
C35 Ru1 C33 C34 37.62(14)
P3 Ru1 C33 C34 -142.29(14)
P2 Ru1 C33 C37 25.7(2)
C36 Ru1 C33 C37 -38.41(14)
P1 Ru1 C33 C37 -161.02(11)
C35 Ru1 C33 C37 -80.34(15)
C34 Ru1 C33 C37 -118.0(2)
P3 Ru1 C33 C37 99.74(13)
C37 Ru1 C33 C38 -119.5(3)
P2 Ru1 C33 C38 -93.7(2)
C36 Ru1 C33 C38 -157.9(2)
P1 Ru1 C33 C38 79.5(2)
C35 Ru1 C33 C38 160.2(2)
C34 Ru1 C33 C38 122.6(3)
P3 Ru1 C33 C38 -19.7(2)
C37 C33 C34 C35 -2.3(2)
C38 C33 C34 C35 172.5(2)
Ru1 C33 C34 C35 -62.72(15)
C37 C33 C34 C39 -171.8(2)
C38 C33 C34 C39 3.0(4)
Ru1 C33 C34 C39 127.8(2)
C37 C33 C34 Ru1 60.43(15)
C38 C33 C34 Ru1 -124.7(2)
C37 Ru1 C34 C33 -37.28(14)
P2 Ru1 C34 C33 -102.9(2)
C36 Ru1 C34 C33 -79.66(15)
P1 Ru1 C34 C33 149.08(13)
C35 Ru1 C34 C33 -116.8(2)
P3 Ru1 C34 C33 41.96(15)
C37 Ru1 C34 C35 79.49(15)
P2 Ru1 C34 C35 13.9(3)
C36 Ru1 C34 C35 37.11(13)
P1 Ru1 C34 C35 -94.16(13)
C33 Ru1 C34 C35 116.8(2)
P3 Ru1 C34 C35 158.73(11)
C37 Ru1 C34 C39 -159.9(3)
P2 Ru1 C34 C39 134.5(2)
C36 Ru1 C34 C39 157.7(3)
P1 Ru1 C34 C39 26.5(2)
C35 Ru1 C34 C39 120.6(3)
C33 Ru1 C34 C39 -122.6(3)
P3 Ru1 C34 C39 -80.6(2)
C33 C34 C35 C36 0.7(3)
C39 C34 C35 C36 170.4(2)
Ru1 C34 C35 C36 -62.53(15)
C33 C34 C35 C40 -169.9(2)
C39 C34 C35 C40 -0.2(4)
Ru1 C34 C35 C40 126.9(2)
C33 C34 C35 Ru1 63.26(15)
C39 C34 C35 Ru1 -127.1(2)
C37 Ru1 C35 C36 37.45(14)
P2 Ru1 C35 C36 -56.80(16)
P1 Ru1 C35 C36 -147.87(13)
C34 Ru1 C35 C36 117.3(2)
C33 Ru1 C35 C36 80.04(15)
P3 Ru1 C35 C36 80.19(18)
C37 Ru1 C35 C34 -79.81(15)
P2 Ru1 C35 C34 -174.05(11)
C36 Ru1 C35 C34 -117.3(2)
P1 Ru1 C35 C34 94.87(13)
C33 Ru1 C35 C34 -37.22(13)
P3 Ru1 C35 C34 -37.07(19)
C37 Ru1 C35 C40 157.9(3)
P2 Ru1 C35 C40 63.7(2)
C36 Ru1 C35 C40 120.5(3)
P1 Ru1 C35 C40 -27.4(2)
C34 Ru1 C35 C40 -122.3(3)
C33 Ru1 C35 C40 -159.5(3)
P3 Ru1 C35 C40 -159.32(18)
C34 C35 C36 C37 1.1(3)
C40 C35 C36 C37 171.8(2)
Ru1 C35 C36 C37 -61.87(15)
C34 C35 C36 C41 -168.9(2)
C40 C35 C36 C41 1.8(4)
Ru1 C35 C36 C41 128.1(2)
C34 C35 C36 Ru1 63.00(16)
C40 C35 C36 Ru1 -126.3(2)
C37 Ru1 C36 C35 -117.4(2)
P2 Ru1 C36 C35 134.33(13)
P1 Ru1 C36 C35 44.50(17)
C34 Ru1 C36 C35 -37.28(14)
C33 Ru1 C36 C35 -78.89(15)
P3 Ru1 C36 C35 -136.58(12)
P2 Ru1 C36 C37 -108.27(13)
P1 Ru1 C36 C37 161.91(11)
C35 Ru1 C36 C37 117.4(2)
C34 Ru1 C36 C37 80.12(15)
C33 Ru1 C36 C37 38.52(13)
P3 Ru1 C36 C37 -19.17(16)
C37 Ru1 C36 C41 122.7(3)
P2 Ru1 C36 C41 14.4(2)
P1 Ru1 C36 C41 -75.4(3)
C35 Ru1 C36 C41 -119.9(3)
C34 Ru1 C36 C41 -157.2(3)
C33 Ru1 C36 C41 161.2(3)
P3 Ru1 C36 C41 103.5(2)
C35 C36 C37 C33 -2.5(3)
C41 C36 C37 C33 167.1(2)
Ru1 C36 C37 C33 -65.39(15)
C35 C36 C37 C42 -178.3(2)
C41 C36 C37 C42 -8.7(4)
Ru1 C36 C37 C42 118.9(2)
C35 C36 C37 Ru1 62.86(16)
C41 C36 C37 Ru1 -127.5(2)
C34 C33 C37 C36 3.0(2)
C38 C33 C37 C36 -171.9(2)
Ru1 C33 C37 C36 64.73(15)
C34 C33 C37 C42 178.9(2)
C38 C33 C37 C42 4.0(4)
Ru1 C33 C37 C42 -119.4(2)
C34 C33 C37 Ru1 -61.74(16)
C38 C33 C37 Ru1 123.3(2)
P2 Ru1 C37 C36 80.71(13)
P1 Ru1 C37 C36 -55.9(3)
C35 Ru1 C37 C36 -36.91(13)
C34 Ru1 C37 C36 -78.81(15)
C33 Ru1 C37 C36 -115.2(2)
P3 Ru1 C37 C36 165.00(13)
P2 Ru1 C37 C33 -164.06(12)
C36 Ru1 C37 C33 115.2(2)
P1 Ru1 C37 C33 59.3(3)
C35 Ru1 C37 C33 78.33(15)
C34 Ru1 C37 C33 36.43(14)
P3 Ru1 C37 C33 -79.77(13)
P2 Ru1 C37 C42 -43.0(2)
C36 Ru1 C37 C42 -123.7(3)
P1 Ru1 C37 C42 -179.65(17)
C35 Ru1 C37 C42 -160.6(2)
C34 Ru1 C37 C42 157.5(2)
C33 Ru1 C37 C42 121.0(3)
P3 Ru1 C37 C42 41.3(2)
C36 C37 C42 C43 107.0(3)
C33 C37 C42 C43 -68.1(3)
Ru1 C37 C42 C43 -160.35(18)
C37 C42 C43 C48 -46.2(4)
C37 C42 C43 C44 135.2(3)
C48 C43 C44 C45 -0.2(4)
C42 C43 C44 C45 178.4(3)
C43 C44 C45 C46 0.1(5)
C44 C45 C46 C47 -0.3(5)
C45 C46 C47 C48 0.6(5)
C44 C43 C48 C47 0.5(4)
C42 C43 C48 C47 -178.1(3)
C46 C47 C48 C43 -0.7(5)
